data_2010211
loop_
_publ_author_name
'McAuliffe, C.A.'
'Nabhan, A.'
'Pritchard, R.G.'
'Watkinson, M.'
'Bermejo, M.'
'Sousa, A.'

_publ_section_title
;
 [Mn(salphen)(EtOH)~2~](BPh~4~) [salphenH~2~ =
 <i>N</i>,<i>N</i>'-bis(salicylidene)-1,2-diaminobenzene], a further
 example of a photosynthetic model compound forming dimers linked by
 hydrogen and \p bonds
;
_journal_issue 11
_journal_name_full 'Acta Crystallographica Section C'
_journal_page_first 1676
_journal_page_last 1678
_journal_paper_doi 10.1107/S0108270194003379
_journal_volume 50
_journal_year 1994
_chemical_formula_moiety 'C24 H26 Mn1 N2 O4 1+ , C24 H20 B1 1-'
_chemical_formula_sum 'C48 H48 B Mn N2 O4'
_chemical_formula_weight 782.67
_chemical_name_systematic
;
[N,N'-o-phenylenebis(salicylideneaminato)]bis(ethanol)manganese(III)
tetraphenylborate
;
_space_group_IT_number 14
_symmetry_cell_setting monoclinic
_symmetry_space_group_name_Hall '-P 2yn'
_symmetry_space_group_name_H-M 'P 1 21/n 1'
_cell_angle_alpha 90
_cell_angle_beta 106.62(3)
_cell_angle_gamma 90
_cell_formula_units_Z 4.00
_cell_length_a 11.967(9)
_cell_length_b 18.125(9)
_cell_length_c 19.502(7)
_cell_measurement_reflns_used 24
_cell_measurement_temperature 296
_cell_measurement_theta_max 18.43
_cell_measurement_theta_min 12.64
_cell_volume 4053(4)
_computing_cell_refinement 'MSC/AFC Diffractometer Control Software'
_computing_data_collection
;MSC/AFC Diffractometer Control Software (Molecular Structure Corporation,
 1985)
;
_computing_data_reduction 'PROCESS TEXSAN (Molecular Structure Corporation, 1985)'
_computing_molecular_graphics 'ORTEPII (Johnson 1976)'
_computing_publication_material 'FINISH TEXSAN. Literature survey: CSSR (1984)'
_computing_structure_refinement 'LS TEXSAN'
_computing_structure_solution 'SHELXS86 (Sheldrick, 1985)'
_diffrn_ambient_temperature 296
_diffrn_measurement_device AFC6S
_diffrn_measurement_method '\w/2\q scans'
_diffrn_radiation_monochromator graphite
_diffrn_radiation_source 'X-ray tube'
_diffrn_radiation_type MoK\a
_diffrn_radiation_wavelength 0.71069
_diffrn_reflns_av_R_equivalents 0.0704
_diffrn_reflns_limit_h_max 12
_diffrn_reflns_limit_h_min 0
_diffrn_reflns_limit_k_max 19
_diffrn_reflns_limit_k_min 0
_diffrn_reflns_limit_l_max 19
_diffrn_reflns_limit_l_min -19
_diffrn_reflns_number 6269
_diffrn_reflns_theta_max 25.0
_diffrn_reflns_theta_min 2.0
_diffrn_standards_decay_% -1.50
_diffrn_standards_interval_count 150
_diffrn_standards_number 3
_exptl_absorpt_coefficient_mu 0.3565
_exptl_absorpt_correction_T_max 1.00
_exptl_absorpt_correction_T_min 0.82
_exptl_absorpt_correction_type refdelf
_exptl_absorpt_process_details Walker&Stuart_DIFABS
_exptl_crystal_colour black
_exptl_crystal_density_diffrn 1.282
_exptl_crystal_description tablet
_exptl_crystal_F_000 1648.00
_exptl_crystal_size_max 0.30
_exptl_crystal_size_mid 0.25
_exptl_crystal_size_min 0.10
_refine_diff_density_max 0.39434
_refine_diff_density_min -0.31985
_refine_ls_extinction_coef 0.50229E-7
_refine_ls_extinction_method 'Zachariasen (1963) type 2 Gaussian isotropic'
_refine_ls_goodness_of_fit_obs 1.512
_refine_ls_hydrogen_treatment noref
_refine_ls_matrix_type full
_refine_ls_number_parameters 332
_refine_ls_number_reflns 1423
_refine_ls_number_restraints 0
_refine_ls_R_factor_obs 0.0697
_refine_ls_shift/esd_max 0.0279
_refine_ls_structure_factor_coef F
_refine_ls_weighting_scheme sigma
_refine_ls_wR_factor_obs 0.0669
_reflns_number_observed 1423
_reflns_number_total 5891
_reflns_observed_criterion 'I > 2.5\s(I)'
_cod_data_source_file li1115.cif
_cod_data_source_block AMEEREX
_cod_original_cell_volume 4053(7)
_cod_original_sg_symbol_H-M 'P 21/n'
_cod_original_formula_sum 'C48 H48 B1 N2 O4 Mn1'
_cod_database_code 2010211

loop_
_symmetry_equiv_pos_as_xyz
x,y,z
1/2-x,1/2+y,1/2-z
1/2+x,1/2-y,1/2+z
-x,-y,-z

loop_
_atom_site_aniso_label
_atom_site_aniso_U_11
_atom_site_aniso_U_22
_atom_site_aniso_U_33
_atom_site_aniso_U_12
_atom_site_aniso_U_13
_atom_site_aniso_U_23
Mn1 0.053(2) 0.032(2) 0.057(2) -0.008(2) 0.021(2) -0.001(2)
O1 0.059(9) 0.044(10) 0.073(9) 0.003(7) 0.040(9) -0.006(8)
O2 0.053(9) 0.050(10) 0.065(9) -0.014(7) 0.031(8) -0.001(7)
O3 0.070(10) 0.068(10) 0.060(10) -0.001(9) -0.025(9) -0.004(9)
O4 0.066(9) 0.080(10) 0.048(9) 0.006(8) 0.013(8) 0.008(8)
N1 0.050(10) 0.020(10) 0.070(10) 0.007(9) 0.028(10) -0.005(9)
N2 0.030(10) 0.040(10) 0.060(10) -0.014(9) 0.001(10) -0.011(10)
C1 0.060(10) 0.030(10) 0.050(10) -0.020(10) -0.020(10) -0.010(10)
C2 0.030(10) 0.09(2) 0.040(10) 0.020(10) 0.020(10) 0.020(10)
C3 0.07(2) 0.030(10) 0.050(10) 0.020(10) 0.030(10) 0.000(10)
C4 0.07(2) 0.03(2) 0.060(10) -0.040(10) 0.020(10) -0.020(10)
C5 0.11(2) 0.05(2) 0.060(10) -0.050(10) 0.04(2) -0.010(10)
C6 0.07(2) 0.030(10) 0.050(10) -0.010(10) 0.010(10) -0.010(10)
C7 0.050(10) 0.040(10) 0.050(10) 0.010(10) 0.000(10) -0.030(10)
C8 0.040(10) 0.04(2) 0.070(10) -0.010(10) 0.030(10) 0.000(10)
C9 0.030(10) 0.05(2) 0.020(10) 0.010(10) -0.010(10) -0.020(10)
C10 0.040(10) 0.07(2) 0.050(10) -0.020(10) 0.010(10) 0.000(10)
C11 0.050(10) 0.07(2) 0.050(10) 0.020(10) 0.000(10) -0.010(10)
C12 0.06(2) 0.09(2) 0.050(10) 0.030(10) 0.030(10) 0.020(10)
C13 0.060(10) 0.040(10) 0.060(10) 0.010(10) 0.020(10) 0.000(10)
C14 0.060(10) 0.10(2) 0.040(10) 0.040(10) 0.040(10) 0.010(10)
C15 0.060(10) 0.04(2) 0.07(2) -0.010(10) 0.000(10) 0.05(2)
C16 0.05(2) 0.030(10) 0.06(2) 0.000(10) -0.010(10) 0.010(10)
C17 0.060(10) 0.030(10) 0.040(10) -0.010(10) 0.000(10) 0.010(10)
C18 0.040(10) 0.11(2) 0.07(2) -0.01(2) 0.010(10) 0.04(2)
C19 0.06(2) 0.09(2) 0.09(2) 0.01(2) 0.04(2) 0.03(2)
C20 0.07(2) 0.09(2) 0.08(2) 0.01(2) 0.050(10) 0.02(2)
C21 0.12(3) 0.14(3) 0.11(3) -0.01(2) -0.06(2) 0.02(2)
C22 0.19(3) 0.12(2) 0.07(2) -0.04(2) -0.05(2) -0.01(2)

loop_
_atom_site_label
_atom_site_fract_x
_atom_site_fract_y
_atom_site_fract_z
_atom_site_U_iso_or_equiv
Mn(1) 0.9394(3) 0.1270(2) 0.95480(10) 0.0460(10)
O(1) 0.9928(9) 0.0579(6) 0.9022(6) 0.054(7)
O(2) 0.8312(9) 0.0602(6) 0.9686(5) 0.054(7)
O(3) 1.0680(10) 0.0875(7) 1.0577(7) 0.075(8)
O(4) 0.8066(9) 0.1729(7) 0.8559(6) 0.065(7)
N(1) 1.0500(10) 0.2033(8) 0.9436(8) 0.043(8)
N(2) 0.8860(10) 0.2043(8) 1.0112(8) 0.047(9)
C(1) 1.037(2) 0.2703(10) 0.9806(8) 0.050(10)
C(2) 0.946(2) 0.2710(10) 1.0131(9) 0.050(10)
C(3) 0.932(2) 0.3400(10) 1.0438(9) 0.050(10)
C(4) 1.005(2) 0.3989(10) 1.0445(9) 0.050(10)
C(5) 1.096(2) 0.3960(10) 1.0140(10) 0.070(10)
C(6) 1.110(2) 0.3320(10) 0.9809(9) 0.050(10)
C(7) 1.121(2) 0.1950(10) 0.9071(9) 0.050(10)
C(8) 1.1380(10) 0.1330(10) 0.8675(9) 0.050(10)
C(9) 1.0690(10) 0.0660(10) 0.8663(8) 0.040(10)
C(10) 1.0840(10) 0.0090(10) 0.8228(9) 0.050(10)
C(11) 1.166(2) 0.0120(10) 0.7846(9) 0.060(10)
C(12) 1.233(2) 0.0750(10) 0.7859(9) 0.060(10)
C(13) 1.216(2) 0.1320(10) 0.8269(9) 0.050(10)
C(14) 0.807(2) 0.1950(10) 1.0450(9) 0.060(10)
C(15) 0.748(2) 0.1280(10) 1.0475(10) 0.060(10)
C(16) 0.761(2) 0.0630(10) 1.0097(10) 0.050(10)
C(17) 0.692(2) 0.0055(10) 1.0188(9) 0.050(10)
C(18) 0.621(2) 0.0100(10) 1.0630(10) 0.070(10)
C(19) 0.608(2) 0.072(2) 1.0970(10) 0.080(10)
C(20) 0.672(2) 0.1340(10) 1.0934(10) 0.070(10)
C(21) 1.146(2) 0.118(2) 1.110(2) 0.14(2)
C(22) 1.235(2) 0.0840(10) 1.1610(10) 0.15(2)
C(23) 0.814(3) 0.158(2) 0.781(2) 0.110(10)
C(24) 0.817(3) 0.2380(10) 0.755(3) 0.16(2)
C(25) 0.832(6) 0.213(6) 0.806(3) 0.080(10)
C(26) 0.792(5) 0.190(5) 0.727(3) 0.080(10)
H(3) 0.8694 0.3464 1.0645 0.0616
H(4) 0.9932 0.4435 1.0669 0.0649
H(5) 1.1466 0.4370 1.0159 0.0842
H(6) 1.1703 0.3283 0.9579 0.0607
H(7) 1.1702 0.2359 0.9063 0.0557
H(10) 1.0361 -0.0332 0.8187 0.0635
H(11) 1.1766 -0.0300 0.7577 0.0710
H(12) 1.2877 0.0777 0.7592 0.0741
H(13) 1.2619 0.1752 0.8280 0.0628
H(14) 0.7881 0.2363 1.0697 0.0733
H(17) 0.6931 -0.0390 0.9934 0.0584
H(18) 0.5802 -0.0331 1.0697 0.0894
H(19) 0.5535 0.0731 1.1245 0.0938
H(20) 0.6662 0.1776 1.1192 0.0872
H(211) 1.1837 0.1526 1.0872 0.1724
H(212) 1.1025 0.1436 1.1360 0.1724
H(221) 1.2042 0.0472 1.1848 0.1742
H(222) 1.2883 0.0622 1.1389 0.1742
H(223) 1.2755 0.1199 1.1949 0.1742
H(231) 0.737(4) 0.139(3) 0.763(6) 0.1192
H(232) 0.866(8) 0.129(2) 0.763(7) 0.1192
H(241) 0.765(9) 0.268(2) 0.772(7) 0.1192
H(242) 0.894(4) 0.257(3) 0.772(7) 0.1192
H(243) 0.793(10) 0.239(4) 0.704(3) 0.1192
H(251) 0.904(10) 0.189(10) 0.829(4) 0.080(10)
H(252) 0.84(2) 0.265(6) 0.810(7) 0.080(10)
H(261) 0.78(2) 0.138(5) 0.723(8) 0.080(10)
H(262) 0.720(10) 0.214(10) 0.704(5) 0.080(10)
H(263) 0.849(10) 0.204(10) 0.704(4) 0.080(10)
C(101) 0.0103(10) 0.1821(6) 0.4835(4) 0.05(2)
C(102) 0.0958(8) 0.1416(5) 0.5328(6) 0.07(2)
C(103) 0.1089(8) 0.1490(5) 0.6059(6) 0.08(2)
C(104) 0.0365(10) 0.1968(6) 0.6297(4) 0.06(2)
C(105) -0.0490(8) 0.2372(5) 0.5804(6) 0.06(2)
C(106) -0.0621(8) 0.2299(5) 0.5073(5) 0.07(2)
C(107) 0.0845(9) 0.1079(7) 0.3822(5) 0.055(5)
C(108) 0.1920(10) 0.1378(5) 0.3822(5) 0.074(6)
C(109) 0.2772(8) 0.0929(7) 0.3678(5) 0.069(6)
C(110) 0.2551(9) 0.0181(7) 0.3534(5) 0.081(6)
C(111) 0.1480(10) -0.0118(5) 0.3534(5) 0.098(7)
C(112) 0.0624(8) 0.0331(7) 0.3677(5) 0.077(6)
C(113) -0.1516(7) 0.1308(6) 0.3683(6) 0.048(5)
C(114) -0.1737(9) 0.0690(6) 0.4049(4) 0.066(6)
C(115) -0.2840(10) 0.0365(5) 0.3851(6) 0.074(6)
C(116) -0.3722(8) 0.0660(6) 0.3286(6) 0.068(6)
C(117) -0.3501(9) 0.1278(6) 0.2920(4) 0.070(6)
C(118) -0.2400(10) 0.1603(5) 0.3118(5) 0.064(6)
C(119) -0.0037(8) 0.2432(5) 0.3510(6) 0.046(5)
C(120) 0.0279(8) 0.3114(7) 0.3839(4) 0.051(5)
C(121) 0.0403(8) 0.3725(5) 0.3431(6) 0.077(6)
C(122) 0.0210(9) 0.3653(5) 0.2694(6) 0.076(6)
C(123) -0.0106(9) 0.2971(7) 0.2365(4) 0.080(6)
C(124) -0.0229(8) 0.2360(5) 0.2773(6) 0.075(6)
B(101) -0.013(2) 0.1660(10) 0.3945(10) 0.042(6)
H(102) 0.1450(10) 0.1091(7) 0.5166(9) 0.14(2)
H(103) 0.1670(10) 0.1214(8) 0.6395(8) 0.14(2)
H(104) 0.0450(10) 0.2018(9) 0.6795(4) 0.14(2)
H(105) -0.0980(10) 0.2698(7) 0.5966(9) 0.14(2)
H(106) -0.1200(10) 0.2574(8) 0.4737(7) 0.14(2)
H(108) 0.207(2) 0.1888(5) 0.3920(8) 0.0892
H(109) 0.3504(9) 0.1130(10) 0.3679(8) 0.0892
H(110) 0.3130(10) -0.0125(9) 0.3436(7) 0.0892
H(111) 0.133(2) -0.0628(5) 0.3436(8) 0.0892
H(112) -0.0108(9) 0.0130(10) 0.3677(8) 0.0892
H(114) -0.1140(10) 0.0489(9) 0.4433(6) 0.0798
H(115) -0.299(2) -0.0056(6) 0.4100(8) 0.0798
H(116) -0.4473(9) 0.0439(9) 0.3152(9) 0.0798
H(117) -0.4100(10) 0.1479(9) 0.2536(6) 0.0798
H(118) -0.225(2) 0.2024(6) 0.2869(8) 0.0798
H(120) 0.0410(10) 0.3163(10) 0.4341(4) 0.0814
H(121) 0.0620(10) 0.4189(6) 0.3656(9) 0.0814
H(122) 0.0290(10) 0.4069(7) 0.2417(8) 0.0814
H(123) -0.0240(10) 0.2920(10) 0.1863(4) 0.0814
H(124) -0.0440(10) 0.1896(6) 0.2548(9) 0.0814

loop_
_atom_type_symbol
_atom_type_scat_dispersion_real
_atom_type_scat_dispersion_imag
_atom_type_scat_source
C 0.002 0.002 'International Tables'
H 0.000 0.000 'International Tables'
B 0.000 0.001 'International Tables'
N 0.004 0.003 'International Tables'
O 0.008 0.006 'International Tables'
Mn 0.295 0.729 'International Tables'

loop_
_geom_angle_atom_site_label_1
_geom_angle_atom_site_label_2
_geom_angle_atom_site_label_3
_geom_angle
_geom_angle_publ_flag
O(1) Mn(1) O(2) 90.2(5) yes
O(1) Mn(1) O(3) 91.2(5) yes
O(1) Mn(1) O(4) 92.6(4) yes
O(1) Mn(1) N(1) 93.8(6) yes
O(1) Mn(1) N(2) 177.8(6) yes
O(2) Mn(1) O(3) 89.5(5) yes
O(2) Mn(1) O(4) 90.8(4) yes
O(2) Mn(1) N(1) 176.0(6) yes
O(2) Mn(1) N(2) 91.9(6) yes
O(3) Mn(1) O(4) 176.2(5) ?
O(3) Mn(1) N(1) 90.7(5) ?
O(3) Mn(1) N(2) 88.7(5) ?
O(4) Mn(1) N(1) 88.7(5) ?
O(4) Mn(1) N(2) 87.4(5) ?
N(1) Mn(1) N(2) 84.1(6) ?
Mn(1) O(1) C(9) 129.0(10) ?
Mn(1) O(2) C(16) 131.0(10) ?
Mn(1) O(3) C(21) 136(2) ?
Mn(1) O(4) C(23) 122.0(10) ?
Mn(1) O(4) C(25) 125(3) ?
C(23) O(4) C(25) 45(4) ?
Mn(1) N(1) C(1) 112.0(10) ?
Mn(1) N(1) C(7) 124.0(10) ?
C(1) N(1) C(7) 124(2) ?
Mn(1) N(2) C(2) 112.0(10) ?
Mn(1) N(2) C(14) 125.0(10) ?
C(2) N(2) C(14) 122(2) ?
N(1) C(1) C(2) 116(2) ?
N(1) C(1) C(6) 121(2) ?
C(2) C(1) C(6) 123(2) ?
N(2) C(2) C(1) 116(2) ?
N(2) C(2) C(3) 131(2) ?
C(1) C(2) C(3) 113(2) ?
C(2) C(3) C(4) 122(2) ?
C(3) C(4) C(5) 123(2) ?
C(4) C(5) C(6) 117(2) ?
C(1) C(6) C(5) 121(2) ?
N(1) C(7) C(8) 129(2) ?
C(7) C(8) C(9) 120(2) ?
C(7) C(8) C(13) 123(2) ?
C(9) C(8) C(13) 117(2) ?
O(1) C(9) C(8) 124(2) ?
O(1) C(9) C(10) 118(2) ?
C(8) C(9) C(10) 117(2) ?
C(9) C(10) C(11) 123(2) ?
C(10) C(11) C(12) 120(2) ?
C(11) C(12) C(13) 117(2) ?
C(8) C(13) C(12) 125(2) ?
N(2) C(14) C(15) 125(2) ?
C(14) C(15) C(16) 124(2) ?
C(14) C(15) C(20) 112(2) ?
C(16) C(15) C(20) 124(2) ?
O(2) C(16) C(15) 122(2) ?
O(2) C(16) C(17) 124(2) ?
C(15) C(16) C(17) 114(2) ?
C(16) C(17) C(18) 123(2) ?
C(17) C(18) C(19) 123(2) ?
C(18) C(19) C(20) 121(2) ?
C(15) C(20) C(19) 116(2) ?
O(3) C(21) C(22) 128(3) ?
O(4) C(23) C(24) 99(3) ?
O(4) C(23) C(25) 57(4) ?
O(4) C(23) C(26) 136(5) ?
C(24) C(23) C(25) 44(4) ?
C(24) C(23) C(26) 42(4) ?
C(25) C(23) C(26) 86(6) ?
C(23) C(24) C(25) 45(5) ?
C(23) C(24) C(26) 49(4) ?
C(25) C(24) C(26) 94(7) ?
O(4) C(25) C(23) 78(6) ?
O(4) C(25) C(24) 157(6) ?
O(4) C(25) C(26) 122(7) ?
C(23) C(25) C(24) 90(5) ?
C(23) C(25) C(26) 49(4) ?
C(24) C(25) C(26) 42(4) ?
C(23) C(26) C(24) 89(5) ?
C(23) C(26) C(25) 45(4) ?
C(24) C(26) C(25) 44(5) ?
C(101) B(101) C(107) 110.0(10) ?
C(101) B(101) C(113) 103.0(10) ?
C(101) B(101) C(119) 111.0(10) ?
C(107) B(101) C(113) 113.0(10) ?
C(107) B(101) C(119) 108.0(10) ?
C(113) B(101) C(119) 111.0(10) ?
B(101) C(101) C(102) 119.0(10) ?
B(101) C(101) C(106) 120.7(9) ?
C(102) C(101) C(106) 120.0(9) ?
C(101) C(102) C(103) 120.0(10) ?
C(102) C(103) C(104) 120.0(8) ?
C(103) C(104) C(105) 120.0(9) ?
C(104) C(105) C(106) 120.0(10) ?
C(101) C(106) C(105) 120.0(8) ?
B(101) C(107) C(108) 116.0(10) ?
B(101) C(107) C(112) 124.0(10) ?
C(108) C(107) C(112) 120.0(10) ?
C(107) C(108) C(109) 120.0(9) ?
C(108) C(109) C(110) 120.0(10) ?
C(109) C(110) C(111) 120.0(10) ?
C(110) C(111) C(112) 120.0(9) ?
C(107) C(112) C(111) 120.0(10) ?
B(101) C(113) C(114) 117.1(9) ?
B(101) C(113) C(118) 123.0(10) ?
C(114) C(113) C(118) 120.0(9) ?
C(113) C(114) C(115) 120.0(8) ?
C(114) C(115) C(116) 120.0(9) ?
C(115) C(116) C(117) 120.0(9) ?
C(116) C(117) C(118) 120.0(8) ?
C(113) C(118) C(117) 120.0(9) ?
B(101) C(119) C(120) 124.0(10) ?
B(101) C(119) C(124) 116.0(10) ?
C(120) C(119) C(124) 120.0(9) ?
C(119) C(120) C(121) 120.0(8) ?
C(120) C(121) C(122) 120.0(9) ?
C(121) C(122) C(123) 120.0(9) ?
C(122) C(123) C(124) 120.0(8) ?
C(119) C(124) C(123) 120.0(9) ?
C(2) C(3) H(3) 119.07 ?
C(4) C(3) H(3) 118.96 ?
C(3) C(4) H(4) 118.39 ?
C(5) C(4) H(4) 118.36 ?
C(4) C(5) H(5) 121.44 ?
C(6) C(5) H(5) 121.57 ?
C(1) C(6) H(6) 119.66 ?
C(5) C(6) H(6) 119.39 ?
N(1) C(7) H(7) 115.60 ?
C(8) C(7) H(7) 115.48 ?
C(9) C(10) H(10) 118.70 ?
C(11) C(10) H(10) 118.73 ?
C(10) C(11) H(11) 119.80 ?
C(12) C(11) H(11) 119.86 ?
C(11) C(12) H(12) 121.33 ?
C(13) C(12) H(12) 121.37 ?
C(8) C(13) H(13) 117.25 ?
C(12) C(13) H(13) 117.35 ?
N(2) C(14) H(14) 117.30 ?
C(15) C(14) H(14) 117.81 ?
C(16) C(17) H(17) 118.55 ?
C(18) C(17) H(17) 118.82 ?
C(17) C(18) H(18) 118.31 ?
C(19) C(18) H(18) 118.64 ?
C(18) C(19) H(19) 119.59 ?
C(20) C(19) H(19) 119.78 ?
C(15) C(20) H(20) 122.29 ?
C(19) C(20) H(20) 121.92 ?
O(3) C(21) H(211) 104.59 ?
O(3) C(21) H(212) 104.72 ?
C(22) C(21) H(211) 104.63 ?
C(22) C(21) H(212) 104.72 ?
H(211) C(21) H(212) 109.42 ?
C(21) C(22) H(221) 109.47 ?
C(21) C(22) H(222) 109.54 ?
C(21) C(22) H(223) 109.53 ?
H(221) C(22) H(222) 109.41 ?
H(221) C(22) H(223) 109.44 ?
H(222) C(22) H(223) 109.44 ?
O(4) C(23) H(231) 94.98 ?
O(4) C(23) H(232) 132.11 ?
O(4) C(23) H(261) 154.94 ?
C(24) C(23) H(231) 109.47 ?
C(24) C(23) H(232) 109.47 ?
C(24) C(23) H(261) 90.99 ?
H(231) C(23) H(232) 109.46 ?
H(231) C(23) C(25) 121.84 ?
H(231) C(23) C(26) 84.52 ?
H(231) C(23) H(261) 60.00 ?
H(232) C(23) C(25) 127.31 ?
H(232) C(23) C(26) 87.66 ?
H(232) C(23) H(261) 62.99 ?
C(25) C(23) H(261) 134.89 ?
C(26) C(23) H(261) 48.94 ?
C(23) C(24) H(241) 109.47 ?
C(23) C(24) H(242) 109.47 ?
C(23) C(24) H(243) 109.50 ?
C(23) C(24) H(252) 96.47 ?
H(241) C(24) H(242) 109.46 ?
H(241) C(24) H(243) 109.47 ?
H(241) C(24) C(25) 81.84 ?
H(241) C(24) C(26) 122.90 ?
H(241) C(24) H(252) 56.73 ?
H(242) C(24) H(243) 109.47 ?
H(242) C(24) C(25) 86.48 ?
H(242) C(24) C(26) 127.20 ?
H(242) C(24) H(252) 62.46 ?
H(243) C(24) C(25) 154.76 ?
H(243) C(24) C(26) 60.78 ?
H(243) C(24) H(252) 153.85 ?
C(25) C(24) H(252) 51.01 ?
C(26) C(24) H(252) 144.86 ?
O(4) C(25) H(251) 76.64 ?
O(4) C(25) H(252) 123.23 ?
C(23) C(25) H(251) 80.53 ?
C(23) C(25) H(252) 157.96 ?
C(24) C(25) H(251) 121.67 ?
C(24) C(25) H(252) 67.62 ?
C(26) C(25) H(251) 109.47 ?
C(26) C(25) H(252) 109.47 ?
H(251) C(25) H(252) 109.46 ?
C(23) C(26) H(243) 144.62 ?
C(23) C(26) H(261) 64.19 ?
C(23) C(26) H(262) 126.79 ?
C(23) C(26) H(263) 122.65 ?
C(24) C(26) H(243) 55.58 ?
C(24) C(26) H(261) 153.30 ?
C(24) C(26) H(262) 87.22 ?
C(24) C(26) H(263) 82.80 ?
H(243) C(26) C(25) 99.59 ?
H(243) C(26) H(261) 150.85 ?
H(243) C(26) H(262) 60.93 ?
H(243) C(26) H(263) 56.37 ?
C(25) C(26) H(261) 109.47 ?
C(25) C(26) H(262) 109.47 ?
C(25) C(26) H(263) 109.50 ?
H(261) C(26) H(262) 109.46 ?
H(261) C(26) H(263) 109.47 ?
H(262) C(26) H(263) 109.47 ?
C(101) C(102) H(102) 120.00 ?
C(103) C(102) H(102) 120.00 ?
C(102) C(103) H(103) 120.00 ?
C(104) C(103) H(103) 120.00 ?
C(103) C(104) H(104) 120.00 ?
C(105) C(104) H(104) 120.00 ?
C(104) C(105) H(105) 120.00 ?
C(106) C(105) H(105) 120.00 ?
C(101) C(106) H(106) 120.00 ?
C(105) C(106) H(106) 120.00 ?
C(107) C(108) H(108) 120.00 ?
C(109) C(108) H(108) 120.00 ?
C(108) C(109) H(109) 120.00 ?
C(110) C(109) H(109) 120.00 ?
C(109) C(110) H(110) 120.00 ?
C(111) C(110) H(110) 120.00 ?
C(110) C(111) H(111) 120.00 ?
C(112) C(111) H(111) 120.00 ?
C(107) C(112) H(112) 120.00 ?
C(111) C(112) H(112) 120.00 ?
C(113) C(114) H(114) 120.00 ?
C(115) C(114) H(114) 120.00 ?
C(114) C(115) H(115) 120.00 ?
C(116) C(115) H(115) 120.00 ?
C(115) C(116) H(116) 120.00 ?
C(117) C(116) H(116) 120.00 ?
C(116) C(117) H(117) 120.00 ?
C(118) C(117) H(117) 120.00 ?
C(113) C(118) H(118) 120.00 ?
C(117) C(118) H(118) 120.00 ?
C(119) C(120) H(120) 120.00 ?
C(121) C(120) H(120) 120.00 ?
C(120) C(121) H(121) 120.00 ?
C(122) C(121) H(121) 120.00 ?
C(121) C(122) H(122) 120.00 ?
C(123) C(122) H(122) 120.00 ?
C(122) C(123) H(123) 120.00 ?
C(124) C(123) H(123) 120.00 ?
C(119) C(124) H(124) 120.00 ?
C(123) C(124) H(124) 120.00 ?

loop_
_geom_bond_atom_site_label_1
_geom_bond_atom_site_label_2
_geom_bond_site_symmetry_1
_geom_bond_site_symmetry_2
_geom_bond_distance
_geom_bond_publ_flag
Mn(1) O(1) . . 1.850(10) yes
Mn(1) O(2) . . 1.850(10) yes
Mn(1) O(3) . . 2.270(10) yes
Mn(1) O(4) . . 2.280(10) yes
Mn(1) N(1) . . 1.970(10) yes
Mn(1) N(2) . . 1.99(2) yes
O(1) C(9) . . 1.31(2) yes
O(2) C(16) . . 1.32(3) yes
O(3) C(21) . . 1.29(3) ?
O(4) C(23) . . 1.52(4) ?
O(4) C(25) . . 1.31(8) ?
N(1) C(1) . . 1.44(2) yes
N(1) C(7) . . 1.27(3) yes
N(2) C(2) . . 1.40(3) yes
N(2) C(14) . . 1.32(3) yes
C(1) C(2) . . 1.41(3) ?
C(1) C(6) . . 1.41(3) ?
C(2) C(3) . . 1.42(3) ?
C(3) C(4) . . 1.38(3) ?
C(4) C(5) . . 1.38(3) ?
C(5) C(6) . . 1.37(3) ?
C(7) C(8) . . 1.41(3) ?
C(8) C(9) . . 1.46(3) ?
C(8) C(13) . . 1.39(3) ?
C(9) C(10) . . 1.38(3) ?
C(10) C(11) . . 1.39(3) ?
C(11) C(12) . . 1.39(3) ?
C(12) C(13) . . 1.36(3) ?
C(14) C(15) . . 1.41(3) ?
C(15) C(16) . . 1.43(3) ?
C(15) C(20) . . 1.45(3) ?
C(16) C(17) . . 1.37(3) ?
C(17) C(18) . . 1.37(3) ?
C(18) C(19) . . 1.34(4) ?
C(19) C(20) . . 1.37(4) ?
C(21) C(22) . . 1.38(3) ?
C(23) C(24) . . 1.54(4) ?
C(23) C(25) . . 1.10(10) ?
C(23) C(26) . . 1.16(7) ?
C(24) C(25) . . 1.07(8) ?
C(24) C(26) . . 1.03(8) ?
C(25) C(26) . . 1.54(8) ?
B(101) C(101) . . 1.70(2) ?
B(101) C(107) . . 1.64(2) ?
B(101) C(113) . . 1.72(2) ?
B(101) C(119) . . 1.65(2) ?
C(101) C(102) . . 1.400(10) ?
C(101) C(106) . . 1.40(2) ?
C(102) C(103) . . 1.40(2) ?
C(103) C(104) . . 1.40(2) ?
C(104) C(105) . . 1.400(10) ?
C(105) C(106) . . 1.40(2) ?
C(107) C(108) . . 1.40(2) ?
C(107) C(112) . . 1.40(2) ?
C(108) C(109) . . 1.40(2) ?
C(109) C(110) . . 1.40(2) ?
C(110) C(111) . . 1.40(2) ?
C(111) C(112) . . 1.40(2) ?
C(113) C(114) . . 1.40(2) ?
C(113) C(118) . . 1.400(10) ?
C(114) C(115) . . 1.40(2) ?
C(115) C(116) . . 1.400(10) ?
C(116) C(117) . . 1.40(2) ?
C(117) C(118) . . 1.40(2) ?
C(119) C(120) . . 1.400(10) ?
C(119) C(124) . . 1.40(2) ?
C(120) C(121) . . 1.40(2) ?
C(121) C(122) . . 1.40(2) ?
C(122) C(123) . . 1.40(2) ?
C(123) C(124) . . 1.40(2) ?
C(3) H(3) . . 0.950 ?
C(4) H(4) . . 0.950 ?
C(5) H(5) . . 0.950 ?
C(6) H(6) . . 0.950 ?
C(7) H(7) . . 0.950 ?
C(10) H(10) . . 0.950 ?
C(11) H(11) . . 0.950 ?
C(12) H(12) . . 0.950 ?
C(13) H(13) . . 0.950 ?
C(14) H(14) . . 0.951 ?
C(17) H(17) . . 0.949 ?
C(18) H(18) . . 0.950 ?
C(19) H(19) . . 0.949 ?
C(20) H(20) . . 0.950 ?
C(21) H(211) . . 0.951 ?
C(21) H(212) . . 0.950 ?
C(22) H(221) . . 0.950 ?
C(22) H(222) . . 0.950 ?
C(22) H(223) . . 0.950 ?
C(23) H(231) . . 0.950 ?
C(23) H(232) . . 0.950 ?
C(23) H(261) . . 1.134 ?
C(24) H(241) . . 0.950 ?
C(24) H(242) . . 0.950 ?
C(24) H(243) . . 0.950 ?
C(24) H(252) . . 1.130 ?
C(25) H(251) . . 0.950 ?
C(25) H(252) . . 0.950 ?
C(26) H(261) . . 0.950 ?
C(26) H(262) . . 0.950 ?
C(26) H(263) . . 0.950 ?
C(102) H(102) . . 0.950 ?
C(103) H(103) . . 0.950 ?
C(104) H(104) . . 0.950 ?
C(105) H(105) . . 0.950 ?
C(106) H(106) . . 0.950 ?
C(108) H(108) . . 0.950 ?
C(109) H(109) . . 0.950 ?
C(110) H(110) . . 0.950 ?
C(111) H(111) . . 0.950 ?
C(112) H(112) . . 0.950 ?
C(114) H(114) . . 0.950 ?
C(115) H(115) . . 0.950 ?
C(116) H(116) . . 0.950 ?
C(117) H(117) . . 0.950 ?
C(118) H(118) . . 0.950 ?
C(120) H(120) . . 0.950 ?
C(121) H(121) . . 0.950 ?
C(122) H(122) . . 0.950 ?
C(123) H(123) . . 0.950 ?
C(124) H(124) . . 0.950 ?
